data_4344136
loop_
_publ_author_name
'Noda, Y.'
'Shimada, M.'
'Koizumi, M.'

_publ_section_title
;
 Synthesis of High-Pressure Phases of V Co Sb and V Fe Sb with a Ni2 In
 (B82) Type Structure
;
_journal_name_full 'Inorganic Chemistry'
_journal_page_first 3244
_journal_page_last 3246
_journal_volume 18
_journal_year 1979
_chemical_formula_sum 'Fe Sb V'
_chemical_name_systematic 'V Fe Sb'
_space_group_IT_number 194
_symmetry_space_group_name_Hall '-P 6c 2c'
_symmetry_space_group_name_H-M 'P 63/m m c'
_cell_angle_alpha 90
_cell_angle_beta 90
_cell_angle_gamma 120
_cell_formula_units_Z 2
_cell_length_a 4.233
_cell_length_b 4.233
_cell_length_c 5.398
_cell_volume 83.765
_citation_journal_id_ASTM INOCAJ
_cod_data_source_file Noda_INOCAJ_1979_952.cif
_cod_data_source_block Fe1Sb1V1
_cod_original_cell_volume 83.7645
_cod_original_formula_sum 'Fe1 Sb1 V1'
_cod_database_code 4344136

loop_
_symmetry_equiv_pos_as_xyz
x,y,z
x-y,x,z+1/2
-y,x-y,z
-x,-y,z+1/2
-x+y,-x,z
y,-x+y,z+1/2
-y,-x,-z+1/2
x-y,-y,-z
x,x-y,-z+1/2
y,x,-z
-x+y,y,-z+1/2
-x,-x+y,-z
-x,-y,-z
-x+y,-x,-z-1/2
y,-x+y,-z
x,y,-z-1/2
x-y,x,-z
-y,x-y,-z-1/2
y,x,z-1/2
-x+y,y,z
-x,-x+y,z-1/2
-y,-x,z
x-y,-y,z-1/2
x,x-y,z

loop_
_atom_site_label
_atom_site_type_symbol
_atom_site_fract_x
_atom_site_fract_y
_atom_site_fract_z
_atom_site_occupancy
_atom_site_U_iso_or_equiv
V1 V 0 0 0 0.5 0.0
Sb1 Sb 0.3333 0.6667 0.25 1 0.0
Fe1 Fe 0 0 0 0.5 0.0
Fe2 Fe 0.3333 0.6667 0.75 0.5 0.0
V2 V 0.3333 0.6667 0.75 0.5 0.0
